data_4511111
loop_
_publ_author_name
'Felloni, Marina'
'Blake, Alexander J.'
'Hubberstey, Peter'
'Wilson, Claire'
'Schr\"oder, Martin'

_publ_section_title
;
 Solvent Control of Supramolecular Architectures Derived from
 4,4&#x2032;-Bipyridyl-Bridged Copper(II) Dipicolinate Complexes
;
_journal_issue 11
_journal_name_full 'Crystal Growth &amp; Design'
_journal_page_first 4685
_journal_paper_doi 10.1021/cg900552b
_journal_volume 9
_journal_year 2009
_chemical_formula_moiety 'C26 H16 Cu2 N4 O9, 3(H2 O)'
_chemical_formula_sum 'C26 H22 Cu2 N4 O12'
_chemical_formula_weight 709.56
_chemical_melting_point ?
_chemical_name_common '[Cu(II)(H2O)(dipic)(bpe)] 3(H2O)'
_chemical_name_systematic
; 
 ? 
;
_space_group_IT_number 2
_symmetry_cell_setting triclinic
_symmetry_space_group_name_Hall '-P 1'
_symmetry_space_group_name_H-M 'P -1'
_atom_sites_solution_hydrogens 'aromatic hydr. geometrically placed; hydr. from H2O mol. from q-peak list'
_atom_sites_solution_primary Patterson
_atom_sites_solution_secondary 'difference Fourier method'
_audit_creation_method SHELXL-97
_cell_angle_alpha 87.67(3)
_cell_angle_beta 86.66(3)
_cell_angle_gamma 71.16(3)
_cell_formula_units_Z 2
_cell_length_a 7.2105(14)
_cell_length_b 10.689(2)
_cell_length_c 18.039(4)
_cell_measurement_reflns_used 16685
_cell_measurement_temperature 120(2)
_cell_measurement_theta_max 27.5
_cell_measurement_theta_min 2.9
_cell_volume 1313.2(5)
_computing_cell_refinement 'COLLECT; DENZO'
_computing_data_collection 'COLLECT (Hooft, 1999); DENZO (Otwinowski and Minor, 1997)'
_computing_data_reduction 'COLLECT; DENZO; SORTAV'
_computing_molecular_graphics 'SHELXTL/PC version 5.03 (Sheldrick, 1994)'
_computing_publication_material 'SHELXL-97; PLATON (Spek, 2001)'
_computing_structure_refinement 'SHELXL-97 (Sheldrick, 1997)'
_computing_structure_solution 'SHELXS-97 (Sheldrick, 1990)'
_diffrn_ambient_temperature 120(2)
_diffrn_detector_area_resol_mean '9.091 pixels/mm'
_diffrn_measured_fraction_theta_full 0.991
_diffrn_measured_fraction_theta_max 0.989
_diffrn_measurement_device_type 'Enraf Nonius KappaCCD area detector'
_diffrn_measurement_method 'phi and omega'
_diffrn_radiation_monochromator graphite
_diffrn_radiation_source 'Enraf Nonius FR591 rotating anode'
_diffrn_radiation_type MoK\a
_diffrn_radiation_wavelength 0.71073
_diffrn_reflns_av_R_equivalents 0.065
_diffrn_reflns_av_sigmaI/netI 0.079
_diffrn_reflns_limit_h_max 9
_diffrn_reflns_limit_h_min -9
_diffrn_reflns_limit_k_max 13
_diffrn_reflns_limit_k_min -13
_diffrn_reflns_limit_l_max 23
_diffrn_reflns_limit_l_min -23
_diffrn_reflns_number 22522
_diffrn_reflns_theta_full 27.50
_diffrn_reflns_theta_max 27.53
_diffrn_reflns_theta_min 2.99
_diffrn_standards_decay_% none
_diffrn_standards_interval_count n/a
_diffrn_standards_interval_time 80
_diffrn_standards_number 'not measured'
_exptl_absorpt_coefficient_mu 1.697
_exptl_absorpt_correction_T_max 0.968
_exptl_absorpt_correction_T_min 0.939
_exptl_absorpt_correction_type multi-scan
_exptl_absorpt_process_details 'SORTAV (Blessing, 1995)'
_exptl_crystal_colour blue
_exptl_crystal_density_diffrn 1.794
_exptl_crystal_density_meas ?
_exptl_crystal_density_method 'not measured'
_exptl_crystal_description tablet
_exptl_crystal_F_000 720
_exptl_crystal_size_max 0.06
_exptl_crystal_size_mid 0.05
_exptl_crystal_size_min 0.02
_refine_diff_density_max 0.602
_refine_diff_density_min -0.654
_refine_diff_density_rms 0.133
_refine_ls_extinction_method none
_refine_ls_goodness_of_fit_ref 1.051
_refine_ls_hydrogen_treatment 'arom. hydr. ref. with riding model; hydr. from H2O mol. ref. with restraints'
_refine_ls_matrix_type full
_refine_ls_number_parameters 416
_refine_ls_number_reflns 5981
_refine_ls_number_restraints 9
_refine_ls_restrained_S_all 1.050
_refine_ls_R_factor_all 0.0803
_refine_ls_R_factor_gt 0.0470
_refine_ls_shift/su_max 0.001
_refine_ls_shift/su_mean 0.000
_refine_ls_structure_factor_coef Fsqd
_refine_ls_weighting_details 'calc w=1/[\s^2^(Fo^2^)+(0.0589P)^2^+0.3609P] where P=(Fo^2^+2Fc^2^)/3'
_refine_ls_weighting_scheme calc
_refine_ls_wR_factor_gt 0.1131
_refine_ls_wR_factor_ref 0.1264
_reflns_number_gt 4211
_reflns_number_total 5981
_reflns_threshold_expression >2sigma(I)
_cod_data_source_file cg900552b_si_001.cif
_cod_data_source_block 8_CUPCET
_cod_depositor_comments
;
The following automatic conversions were performed:

'_chemical_melting_point' value 'unknown' was changed to '?' - the
value is undefined or not given.

'_symmetry_cell_setting' value
'Triclinic' changed to 'triclinic' according to
/usr/data/users/saulius/automatic-downloads/retrospective/ACS/lib/dictionaries/cif_core.dic
dictionary named 'cif_core.dic' version 2.4.2 from
2011-04-26.

'_exptl_absorpt_correction_type' value 'Multi-scan'
changed to 'multi-scan' according to
/usr/data/users/saulius/automatic-downloads/retrospective/ACS/lib/dictionaries/cif_core.dic
dictionary named 'cif_core.dic' version 2.4.2 from 2011-04-26.

Automatic conversion script
Id: cif_fix_values 2281 2013-09-26 08:29:07Z andrius 

The following automatic conversions were performed:

'_exptl_crystal_density_meas' value 'not measured' was changed to '?'
- the value is perceived as not measured.

Automatic conversion script
Id: cif_fix_values 3008 2015-01-20 13:52:24Z robertas 
;
_cod_original_cell_volume 1313.2(4)
_cod_original_sg_symbol_H-M P-1
_cod_database_code 4511111

loop_
_symmetry_equiv_pos_as_xyz
'x, y, z'
'-x, -y, -z'

loop_
_atom_site_label
_atom_site_type_symbol
_atom_site_fract_x
_atom_site_fract_y
_atom_site_fract_z
_atom_site_U_iso_or_equiv
_atom_site_adp_type
_atom_site_occupancy
_atom_site_symmetry_multiplicity
_atom_site_calc_flag
_atom_site_refinement_flags
Cu2 Cu 0.58647(6) 0.42983(4) 0.63927(2) 0.01556(13) Uani 1 1 d .
N1B N 0.4788(4) 0.3209(3) 0.70157(15) 0.0139(6) Uani 1 1 d .
C2B C 0.5193(5) 0.1958(3) 0.68291(19) 0.0155(7) Uani 1 1 d .
C3B C 0.4616(5) 0.1083(3) 0.72958(19) 0.0187(8) Uani 1 1 d .
H3B H 0.4890 0.0206 0.7168 0.022 Uiso 1 1 calc R
C4B C 0.3614(5) 0.1549(3) 0.7963(2) 0.0197(8) Uani 1 1 d .
H4B H 0.3213 0.0978 0.8288 0.024 Uiso 1 1 calc R
C5B C 0.3204(5) 0.2872(3) 0.81494(19) 0.0193(8) Uani 1 1 d .
H5B H 0.2533 0.3191 0.8594 0.023 Uiso 1 1 calc R
C6B C 0.3820(5) 0.3689(3) 0.76571(19) 0.0167(7) Uani 1 1 d .
C7B C 0.6299(5) 0.1690(3) 0.60767(19) 0.0167(7) Uani 1 1 d .
O1B O 0.6687(4) 0.0603(2) 0.58065(13) 0.0217(6) Uani 1 1 d .
O2B O 0.6716(3) 0.2694(2) 0.57820(13) 0.0174(5) Uani 1 1 d .
C8B C 0.3588(5) 0.5149(3) 0.77324(19) 0.0181(8) Uani 1 1 d .
O3B O 0.2681(4) 0.5744(2) 0.82786(13) 0.0210(6) Uani 1 1 d .
O4B O 0.4431(3) 0.5634(2) 0.71936(13) 0.0181(5) Uani 1 1 d .
N21 N 0.6593(4) 0.5486(3) 0.56690(15) 0.0143(6) Uani 1 1 d .
C22 C 0.6352(5) 0.6757(3) 0.58375(19) 0.0193(8) Uani 1 1 d .
H22 H 0.5757 0.7067 0.6295 0.023 Uiso 1 1 calc R
C23 C 0.6940(5) 0.7600(3) 0.53670(19) 0.0183(8) Uani 1 1 d .
H23 H 0.6748 0.8462 0.5508 0.022 Uiso 1 1 calc R
C24 C 0.7835(5) 0.7169(3) 0.46706(19) 0.0160(7) Uani 1 1 d .
C25 C 0.8071(5) 0.5855(3) 0.45019(19) 0.0163(7) Uani 1 1 d .
H25 H 0.8652 0.5521 0.4047 0.020 Uiso 1 1 calc R
C26 C 0.7450(5) 0.5062(3) 0.50040(19) 0.0165(7) Uani 1 1 d .
H26 H 0.7630 0.4193 0.4879 0.020 Uiso 1 1 calc R
C27 C 0.8512(5) 0.8005(3) 0.41348(18) 0.0163(7) Uani 1 1 d .
H27 H 0.9178 0.7617 0.3702 0.020 Uiso 1 1 calc R
O1M O 0.6689(4) 1.2021(3) 0.10357(16) 0.0289(6) Uani 1 1 d D
H1MA H 0.751(4) 1.132(2) 0.092(2) 0.043 Uiso 1 1 d D
H1MB H 0.721(5) 1.250(3) 0.122(2) 0.043 Uiso 1 1 d D
O1P O 1.0758(5) 1.0507(3) -0.07636(19) 0.0428(8) Uani 1 1 d D
H1PA H 0.962(3) 1.072(5) -0.061(3) 0.064 Uiso 1 1 d D
Cu1 Cu 1.11918(6) 1.29749(4) 0.20434(2) 0.01863(14) Uani 1 1 d .
O1W O 1.4482(4) 1.2149(3) 0.23251(14) 0.0221(6) Uani 1 1 d D
H1WA H 1.503(5) 1.196(4) 0.1920(11) 0.033 Uiso 1 1 d D
H1WB H 1.495(5) 1.264(3) 0.2520(18) 0.033 Uiso 1 1 d D
N1A N 1.1730(4) 1.4266(3) 0.13806(15) 0.0169(6) Uani 1 1 d .
C2A C 1.1737(5) 1.5403(3) 0.16607(18) 0.0151(7) Uani 1 1 d .
C3A C 1.2167(5) 1.6354(3) 0.1207(2) 0.0185(8) Uani 1 1 d .
H3A H 1.2192 1.7143 0.1398 0.022 Uiso 1 1 calc R
C4A C 1.2560(5) 1.6098(3) 0.0457(2) 0.0222(8) Uani 1 1 d .
H4A H 1.2830 1.6730 0.0138 0.027 Uiso 1 1 calc R
C5A C 1.2556(5) 1.4909(4) 0.01758(19) 0.0225(8) Uani 1 1 d .
H5A H 1.2817 1.4737 -0.0328 0.027 Uiso 1 1 calc R
C6A C 1.2152(5) 1.3985(3) 0.06637(19) 0.0202(8) Uani 1 1 d .
C7A C 1.1271(5) 1.5444(3) 0.24951(18) 0.0145(7) Uani 1 1 d .
O1A O 1.1423(3) 1.6368(2) 0.28456(13) 0.0186(5) Uani 1 1 d .
O2A O 1.0790(3) 1.4462(2) 0.27690(12) 0.0186(5) Uani 1 1 d .
C8A C 1.2113(6) 1.2615(4) 0.0501(2) 0.0258(9) Uani 1 1 d .
O3A O 1.2535(5) 1.2185(3) -0.01299(14) 0.0371(8) Uani 1 1 d .
O4A O 1.1637(4) 1.1991(2) 0.10710(13) 0.0273(6) Uani 1 1 d .
N11 N 1.0270(4) 1.1796(3) 0.27062(15) 0.0154(6) Uani 1 1 d .
C12 C 1.0347(5) 1.0577(3) 0.25089(19) 0.0195(8) Uani 1 1 d .
H12 H 1.0857 1.0296 0.2036 0.023 Uiso 1 1 calc R
C13 C 0.9714(5) 0.9732(3) 0.29665(19) 0.0190(8) Uani 1 1 d .
H13 H 0.9799 0.8900 0.2804 0.023 Uiso 1 1 calc R
C14 C 0.8939(5) 1.0124(3) 0.36808(19) 0.0160(7) Uani 1 1 d .
C15 C 0.8825(5) 1.1397(3) 0.38861(19) 0.0183(8) Uani 1 1 d .
H15 H 0.8288 1.1709 0.4351 0.022 Uiso 1 1 calc R
C16 C 0.9511(5) 1.2186(3) 0.33962(19) 0.0182(8) Uani 1 1 d .
H16 H 0.9453 1.3021 0.3545 0.022 Uiso 1 1 calc R
C17 C 0.8243(5) 0.9288(3) 0.42206(19) 0.0178(8) Uani 1 1 d .
H17 H 0.7570 0.9678 0.4651 0.021 Uiso 1 1 calc R
O1R O 1.3207(5) 0.9175(3) 0.07581(19) 0.0534(9) Uani 1 1 d .
H1PB H 1.135(8) 1.088(7) -0.051(4) 0.17(4) Uiso 1 1 d D

loop_
_atom_site_aniso_label
_atom_site_aniso_U_11
_atom_site_aniso_U_22
_atom_site_aniso_U_33
_atom_site_aniso_U_23
_atom_site_aniso_U_13
_atom_site_aniso_U_12
Cu2 0.0210(2) 0.0122(2) 0.0147(2) -0.00053(17) 0.00312(17) -0.00768(18)
N1B 0.0161(14) 0.0143(15) 0.0121(14) -0.0015(11) 0.0001(11) -0.0062(12)
C2B 0.0172(17) 0.0115(17) 0.0186(18) -0.0037(14) -0.0034(14) -0.0050(14)
C3B 0.0223(19) 0.0128(18) 0.0215(19) 0.0000(14) 0.0007(15) -0.0068(15)
C4B 0.0242(19) 0.0151(18) 0.0232(19) 0.0033(15) 0.0010(15) -0.0117(16)
C5B 0.0203(19) 0.0202(19) 0.0177(18) -0.0026(15) 0.0029(15) -0.0072(16)
C6B 0.0192(18) 0.0164(18) 0.0165(17) -0.0015(14) -0.0003(14) -0.0086(15)
C7B 0.0159(17) 0.0171(19) 0.0178(18) 0.0001(15) -0.0023(14) -0.0060(15)
O1B 0.0267(14) 0.0148(13) 0.0238(14) -0.0056(11) 0.0044(11) -0.0075(11)
O2B 0.0209(13) 0.0161(13) 0.0157(12) -0.0020(10) 0.0034(10) -0.0074(10)
C8B 0.0204(18) 0.0141(18) 0.0194(19) -0.0018(15) -0.0021(15) -0.0046(15)
O3B 0.0264(14) 0.0185(13) 0.0182(13) -0.0053(10) 0.0059(11) -0.0079(11)
O4B 0.0238(13) 0.0134(12) 0.0181(13) -0.0011(10) 0.0046(10) -0.0083(11)
N21 0.0166(15) 0.0125(14) 0.0140(14) -0.0016(11) 0.0002(12) -0.0051(12)
C22 0.0244(19) 0.0164(18) 0.0172(18) -0.0026(14) 0.0020(15) -0.0067(16)
C23 0.0258(19) 0.0122(18) 0.0188(18) -0.0030(14) 0.0021(15) -0.0090(15)
C24 0.0149(17) 0.0162(18) 0.0171(18) 0.0031(14) -0.0011(14) -0.0055(15)
C25 0.0180(18) 0.0150(18) 0.0140(17) -0.0019(14) 0.0009(14) -0.0028(15)
C26 0.0178(18) 0.0119(17) 0.0195(18) -0.0016(14) -0.0011(14) -0.0043(14)
C27 0.0191(18) 0.0173(19) 0.0138(17) 0.0004(14) 0.0020(14) -0.0082(15)
O1M 0.0334(16) 0.0248(16) 0.0289(16) -0.0075(12) 0.0042(13) -0.0099(12)
O1P 0.0385(18) 0.0331(18) 0.058(2) -0.0166(16) 0.0099(17) -0.0134(16)
Cu1 0.0302(3) 0.0151(2) 0.0145(2) -0.00147(17) 0.00447(19) -0.0135(2)
O1W 0.0291(15) 0.0184(14) 0.0205(14) -0.0032(11) 0.0027(11) -0.0103(11)
N1A 0.0230(16) 0.0145(15) 0.0156(15) -0.0033(12) 0.0028(12) -0.0099(13)
C2A 0.0136(17) 0.0163(18) 0.0154(17) -0.0019(14) 0.0007(14) -0.0048(14)
C3A 0.0222(19) 0.0095(17) 0.0242(19) -0.0013(14) -0.0004(15) -0.0057(15)
C4A 0.030(2) 0.0188(19) 0.0197(19) 0.0063(15) -0.0007(16) -0.0117(17)
C5A 0.029(2) 0.027(2) 0.0144(18) 0.0018(15) -0.0010(16) -0.0131(17)
C6A 0.025(2) 0.021(2) 0.0170(18) 0.0007(15) -0.0031(15) -0.0101(16)
C7A 0.0150(17) 0.0127(17) 0.0150(17) -0.0025(14) 0.0007(14) -0.0032(14)
O1A 0.0222(13) 0.0144(13) 0.0192(13) -0.0052(10) 0.0022(10) -0.0058(11)
O2A 0.0274(14) 0.0158(13) 0.0148(12) -0.0003(10) 0.0038(10) -0.0107(11)
C8A 0.037(2) 0.025(2) 0.021(2) -0.0041(16) -0.0005(17) -0.0182(18)
O3A 0.075(2) 0.0336(17) 0.0148(14) -0.0085(12) 0.0088(14) -0.0349(16)
O4A 0.0490(17) 0.0228(14) 0.0178(13) -0.0028(11) 0.0062(12) -0.0233(13)
N11 0.0211(15) 0.0137(15) 0.0136(14) -0.0029(12) 0.0025(12) -0.0088(12)
C12 0.0237(19) 0.0192(19) 0.0152(18) -0.0018(15) 0.0053(15) -0.0072(16)
C13 0.0243(19) 0.0150(18) 0.0194(18) -0.0043(14) 0.0010(15) -0.0083(15)
C14 0.0157(17) 0.0130(17) 0.0193(18) 0.0008(14) -0.0014(14) -0.0046(14)
C15 0.0209(19) 0.0153(18) 0.0174(18) -0.0030(14) 0.0005(15) -0.0039(15)
C16 0.0260(19) 0.0114(17) 0.0193(18) -0.0034(14) 0.0021(15) -0.0091(15)
C17 0.0210(18) 0.021(2) 0.0133(17) -0.0032(14) 0.0067(14) -0.0100(15)
O1R 0.057(2) 0.045(2) 0.058(2) 0.0028(17) -0.0045(18) -0.0171(17)

loop_
_atom_type_symbol
_atom_type_description
_atom_type_scat_dispersion_real
_atom_type_scat_dispersion_imag
_atom_type_scat_source
C C 0.0033 0.0016 'International Tables Vol C Tables 4.2.6.8 and 6.1.1.4'
H H 0.0000 0.0000 'International Tables Vol C Tables 4.2.6.8 and 6.1.1.4'
N N 0.0061 0.0033 'International Tables Vol C Tables 4.2.6.8 and 6.1.1.4'
O O 0.0106 0.0060 'International Tables Vol C Tables 4.2.6.8 and 6.1.1.4'
Cu Cu 0.3201 1.2651 'International Tables Vol C Tables 4.2.6.8 and 6.1.1.4'

loop_
_geom_angle_atom_site_label_1
_geom_angle_atom_site_label_2
_geom_angle_atom_site_label_3
_geom_angle
_geom_angle_site_symmetry_3
N1B Cu2 N21 171.02(11) .
N1B Cu2 O2B 81.65(11) .
N21 Cu2 O2B 97.47(11) .
N1B Cu2 O4B 80.29(10) .
N21 Cu2 O4B 99.69(10) .
O2B Cu2 O4B 161.44(9) .
N1B Cu2 O1A 86.58(10) 2_776
N21 Cu2 O1A 102.40(10) 2_776
O2B Cu2 O1A 95.60(9) 2_776
O4B Cu2 O1A 87.57(9) 2_776
C2B N1B C6B 122.7(3) .
C2B N1B Cu2 117.6(2) .
C6B N1B Cu2 119.3(2) .
N1B C2B C3B 120.4(3) .
N1B C2B C7B 111.5(3) .
C3B C2B C7B 128.1(3) .
C2B C3B C4B 118.2(3) .
C3B C4B C5B 120.4(3) .
C6B C5B C4B 118.2(3) .
N1B C6B C5B 120.0(3) .
N1B C6B C8B 111.6(3) .
C5B C6B C8B 128.5(3) .
O1B C7B O2B 126.3(3) .
O1B C7B C2B 119.6(3) .
O2B C7B C2B 114.0(3) .
C7B O2B Cu2 114.8(2) .
O3B C8B O4B 126.4(3) .
O3B C8B C6B 119.5(3) .
O4B C8B C6B 114.2(3) .
C8B O4B Cu2 114.4(2) .
C26 N21 C22 117.5(3) .
C26 N21 Cu2 121.5(2) .
C22 N21 Cu2 120.9(2) .
N21 C22 C23 123.0(3) .
C22 C23 C24 120.0(3) .
C23 C24 C25 116.4(3) .
C23 C24 C27 123.6(3) .
C25 C24 C27 120.0(3) .
C26 C25 C24 120.4(3) .
N21 C26 C25 122.7(3) .
C17 C27 C24 124.7(3) .
N1A Cu1 N11 172.23(12) .
N1A Cu1 O2A 80.65(11) .
N11 Cu1 O2A 97.69(10) .
N1A Cu1 O4A 80.03(11) .
N11 Cu1 O4A 101.06(11) .
O2A Cu1 O4A 160.46(9) .
N1A Cu1 O1W 90.53(11) .
N11 Cu1 O1W 97.06(11) .
O2A Cu1 O1W 89.60(10) .
O4A Cu1 O1W 93.51(11) .
C6A N1A C2A 122.5(3) .
C6A N1A Cu1 119.1(2) .
C2A N1A Cu1 118.3(2) .
N1A C2A C3A 120.5(3) .
N1A C2A C7A 111.5(3) .
C3A C2A C7A 128.0(3) .
C2A C3A C4A 118.0(3) .
C3A C4A C5A 120.7(3) .
C6A C5A C4A 118.4(3) .
N1A C6A C5A 119.9(3) .
N1A C6A C8A 111.7(3) .
C5A C6A C8A 128.5(3) .
O1A C7A O2A 126.0(3) .
O1A C7A C2A 119.1(3) .
O2A C7A C2A 114.8(3) .
C7A O1A Cu2 112.2(2) 2_776
C7A O2A Cu1 114.0(2) .
O3A C8A O4A 125.9(3) .
O3A C8A C6A 119.9(3) .
O4A C8A C6A 114.2(3) .
C8A O4A Cu1 114.9(2) .
C12 N11 C16 117.2(3) .
C12 N11 Cu1 122.5(2) .
C16 N11 Cu1 120.3(2) .
N11 C12 C13 123.4(3) .
C12 C13 C14 119.7(3) .
C13 C14 C15 117.2(3) .
C13 C14 C17 124.1(3) .
C15 C14 C17 118.6(3) .
C16 C15 C14 119.6(3) .
N11 C16 C15 122.8(3) .
C27 C17 C14 124.5(3) .

loop_
_geom_bond_atom_site_label_1
_geom_bond_atom_site_label_2
_geom_bond_distance
_geom_bond_site_symmetry_2
Cu2 N1B 1.897(3) .
Cu2 N21 1.952(3) .
Cu2 O2B 1.982(2) .
Cu2 O4B 2.058(2) .
Cu2 O1A 2.357(3) 2_776
N1B C2B 1.327(4) .
N1B C6B 1.346(4) .
C2B C3B 1.379(5) .
C2B C7B 1.523(5) .
C3B C4B 1.391(5) .
C4B C5B 1.399(5) .
C5B C6B 1.374(5) .
C6B C8B 1.526(5) .
C7B O1B 1.219(4) .
C7B O2B 1.291(4) .
C8B O3B 1.229(4) .
C8B O4B 1.295(4) .
N21 C26 1.343(4) .
N21 C22 1.358(4) .
C22 C23 1.362(5) .
C23 C24 1.403(5) .
C24 C25 1.404(5) .
C24 C27 1.459(4) .
C25 C26 1.369(4) .
C27 C17 1.335(5) .
Cu1 N1A 1.908(3) .
Cu1 N11 1.946(3) .
Cu1 O2A 2.037(2) .
Cu1 O4A 2.038(3) .
Cu1 O1W 2.328(3) .
N1A C6A 1.335(4) .
N1A C2A 1.337(4) .
C2A C3A 1.381(4) .
C2A C7A 1.522(4) .
C3A C4A 1.385(5) .
C4A C5A 1.389(5) .
C5A C6A 1.385(5) .
C6A C8A 1.515(5) .
C7A O1A 1.231(4) .
C7A O2A 1.281(4) .
O1A Cu2 2.357(2) 2_776
C8A O3A 1.228(4) .
C8A O4A 1.293(4) .
N11 C12 1.348(4) .
N11 C16 1.356(4) .
C12 C13 1.366(5) .
C13 C14 1.399(5) .
C14 C15 1.401(5) .
C14 C17 1.470(4) .
C15 C16 1.376(5) .
